data_4311359
loop_
_publ_author_name
'Bamaprasad Bag'
'Parimal K. Bharadwaj'

_publ_section_title
;
 Attachment of an Electron-Withdrawing Fluorophore to a Cryptand for
 Modulation of Fluorescence Signaling
;
_journal_name_full 'Inorganic Chemistry'
_journal_page_first 4626
_journal_page_last 4630
_journal_paper_doi 10.1021/ic049725k
_journal_volume 43
_journal_year 2004
_chemical_formula_moiety 'C33 H47 Cd1 Cl2 N5 O12'
_chemical_formula_sum 'C33 H47 Cd Cl2 N5 O12'
_chemical_formula_weight 889.06
_chemical_name_systematic
;
 ?
;
_space_group_IT_number 14
_symmetry_cell_setting monoclinic
_symmetry_space_group_name_Hall '-P 2ybc'
_symmetry_space_group_name_H-M 'P 1 21/c 1'
_atom_sites_solution_hydrogens geom
_atom_sites_solution_primary direct
_atom_sites_solution_secondary difmap
_audit_creation_method SHELXL-97
_cell_angle_alpha 90.00
_cell_angle_beta 97.3540(10)
_cell_angle_gamma 90.00
_cell_formula_units_Z 4
_cell_length_a 9.7241(5)
_cell_length_b 21.0393(6)
_cell_length_c 17.8354(9)
_cell_measurement_reflns_used all
_cell_measurement_temperature 100(2)
_cell_measurement_theta_max 28.00
_cell_measurement_theta_min 2.00
_cell_volume 3618.9(3)
_computing_cell_refinement 'SAINT 6.45  (Bruker, 2003)'
_computing_data_collection 'SMART 5.628 (Bruker, 2003)'
_computing_data_reduction 'SAINT 6.45  (Bruker, 2003)'
_computing_molecular_graphics 'DIAMOND 2.1'
_computing_structure_refinement 'SHELXL-97 (Sheldrick, 1997)'
_computing_structure_solution SIR97
_diffrn_ambient_temperature 100(2)
_diffrn_measured_fraction_theta_full 0.946
_diffrn_measured_fraction_theta_max 0.946
_diffrn_measurement_device_type 'Bruker SMART APEX'
_diffrn_measurement_method /w-scans
_diffrn_radiation_monochromator graphite
_diffrn_radiation_source 'fine-focus sealed tube'
_diffrn_radiation_type MoK\a
_diffrn_radiation_wavelength 0.71073
_diffrn_reflns_av_R_equivalents 0.0321
_diffrn_reflns_av_sigmaI/netI 0.0387
_diffrn_reflns_limit_h_max 11
_diffrn_reflns_limit_h_min -12
_diffrn_reflns_limit_k_max 27
_diffrn_reflns_limit_k_min -25
_diffrn_reflns_limit_l_max 23
_diffrn_reflns_limit_l_min -11
_diffrn_reflns_number 23090
_diffrn_reflns_theta_full 28.28
_diffrn_reflns_theta_max 28.28
_diffrn_reflns_theta_min 1.50
_diffrn_standards_decay_% <0.05
_exptl_absorpt_coefficient_mu 0.822
_exptl_absorpt_correction_type multi-scan
_exptl_crystal_colour Colorless
_exptl_crystal_density_diffrn 1.632
_exptl_crystal_density_method 'not measured'
_exptl_crystal_description Prismatic
_exptl_crystal_F_000 1832
_exptl_crystal_size_max 0.18
_exptl_crystal_size_mid 0.16
_exptl_crystal_size_min 0.13
_refine_diff_density_max 0.793
_refine_diff_density_min -0.617
_refine_diff_density_rms 0.096
_refine_ls_extinction_method none
_refine_ls_goodness_of_fit_ref 1.002
_refine_ls_hydrogen_treatment mixed
_refine_ls_matrix_type full
_refine_ls_number_parameters 486
_refine_ls_number_reflns 8469
_refine_ls_number_restraints 0
_refine_ls_restrained_S_all 1.002
_refine_ls_R_factor_all 0.0474
_refine_ls_R_factor_gt 0.0410
_refine_ls_shift/su_max 0.002
_refine_ls_shift/su_mean 0.000
_refine_ls_structure_factor_coef Fsqd
_refine_ls_weighting_details 'calc w=1/[\s^2^(Fo^2^)+(0.0435P)^2^+7.3503P] where P=(Fo^2^+2Fc^2^)/3'
_refine_ls_weighting_scheme calc
_refine_ls_wR_factor_gt 0.0953
_refine_ls_wR_factor_ref 0.0986
_reflns_number_gt 7466
_reflns_number_total 8469
_reflns_threshold_expression >2sigma(I)
_cod_data_source_file ic049725ksi20040303_093932.cif
_cod_data_source_block 1
_cod_depositor_comments
;
The following automatic conversions were performed:
'_symmetry_cell_setting' value 'Monoclinic' changed to 'monoclinic'
according to '/home/saulius/struct/CIF-dictionaries/cif_core.dic'
dictionary named 'cif_core.dic' version 2.4.1 from 2010-06-29.

Automatic conversion script
Id: cif_fix_enum 1527 2010-12-29 10:47:43Z saulius 
;
_cod_original_cell_volume 3618.9(2)
_cod_database_code 4311359

loop_
_symmetry_equiv_pos_as_xyz
'x, y, z'
'-x, y+1/2, -z+1/2'
'-x, -y, -z'
'x, -y-1/2, z-1/2'

loop_
_atom_site_label
_atom_site_type_symbol
_atom_site_fract_x
_atom_site_fract_y
_atom_site_fract_z
_atom_site_U_iso_or_equiv
_atom_site_adp_type
_atom_site_occupancy
_atom_site_symmetry_multiplicity
_atom_site_calc_flag
_atom_site_refinement_flags
_atom_site_disorder_assembly
_atom_site_disorder_group
Cd1 Cd 0.713488(19) 0.819896(9) 0.823997(11) 0.01356(6) Uani 1 1 d . . .
Cl1 Cl 0.14929(8) 0.60613(3) 0.87239(4) 0.02565(16) Uani 1 1 d . . .
Cl2 Cl 0.30207(7) 0.85800(3) 0.02782(4) 0.02164(15) Uani 1 1 d . . .
N1 N 0.8215(2) 0.88266(11) 0.93261(13) 0.0173(5) Uani 1 1 d . . .
N2 N 0.5850(3) 0.75391(14) 0.71994(16) 0.0307(6) Uani 1 1 d . . .
N3 N 0.8781(3) 0.74633(12) 0.78407(14) 0.0213(5) Uani 1 1 d . . .
N4 N 0.5127(3) 0.77508(14) 0.87204(14) 0.0270(6) Uani 1 1 d . . .
N5 N 0.6563(3) 0.88614(12) 0.71622(14) 0.0223(5) Uani 1 1 d . . .
O1 O 0.8071(2) 0.74891(9) 0.94121(11) 0.0189(4) Uani 1 1 d . . .
O2 O 0.9323(2) 0.88860(10) 0.79796(11) 0.0204(4) Uani 1 1 d . . .
O3 O 0.5630(2) 0.92256(9) 0.86461(11) 0.0199(4) Uani 1 1 d . . .
O4 O 0.1671(5) 0.55236(14) 0.9199(2) 0.0767(12) Uani 1 1 d . . .
O5 O 0.2435(3) 0.60415(14) 0.81648(16) 0.0473(7) Uani 1 1 d . . .
O6 O 0.1728(2) 0.66301(11) 0.91661(13) 0.0320(5) Uani 1 1 d . . .
O7 O 0.0107(3) 0.60738(14) 0.83248(16) 0.0479(7) Uani 1 1 d . . .
O8 O 0.4436(2) 0.86274(12) 0.06308(14) 0.0328(5) Uani 1 1 d . . .
O9 O 0.2270(2) 0.91454(11) 0.04348(15) 0.0351(6) Uani 1 1 d . . .
O10 O 0.2993(3) 0.85254(14) -0.05275(14) 0.0392(6) Uani 1 1 d . . .
O11 O 0.2380(3) 0.80374(11) 0.05659(14) 0.0340(6) Uani 1 1 d . . .
OW O 0.0511(3) 0.58875(13) 0.66480(17) 0.0369(6) Uani 1 1 d . . .
C1 C 0.9287(3) 0.84366(15) 0.97870(17) 0.0224(6) Uani 1 1 d . . .
H1A H 0.9678 0.8684 1.0221 0.027 Uiso 1 1 calc R . .
H1B H 1.0028 0.8346 0.9487 0.027 Uiso 1 1 calc R . .
C2 C 0.8754(3) 0.78190(15) 1.00610(16) 0.0224(6) Uani 1 1 d . . .
H2A H 0.9515 0.7566 1.0307 0.027 Uiso 1 1 calc R . .
H2B H 0.8107 0.7899 1.0422 0.027 Uiso 1 1 calc R . .
C3 C 0.7534(3) 0.68996(14) 0.95849(16) 0.0195(6) Uani 1 1 d . . .
C4 C 0.8424(3) 0.63919(15) 0.97578(18) 0.0257(7) Uani 1 1 d . . .
H4 H 0.9377 0.6440 0.9765 0.031 Uiso 1 1 calc R . .
C5 C 0.7863(4) 0.58100(16) 0.9920(2) 0.0329(8) Uani 1 1 d . . .
H5 H 0.8444 0.5465 1.0047 0.039 Uiso 1 1 calc R . .
C6 C 0.6447(4) 0.57401(16) 0.9893(2) 0.0342(8) Uani 1 1 d . . .
H6 H 0.6079 0.5346 0.9995 0.041 Uiso 1 1 calc R . .
C7 C 0.5566(3) 0.62534(15) 0.97137(19) 0.0278(7) Uani 1 1 d . . .
H7 H 0.4613 0.6199 0.9693 0.033 Uiso 1 1 calc R . .
C8 C 0.6097(3) 0.68491(14) 0.95653(17) 0.0222(6) Uani 1 1 d . . .
C9 C 0.5178(3) 0.74278(14) 0.94651(16) 0.0196(6) Uani 1 1 d . . .
H9A H 0.4243 0.7303 0.9537 0.024 Uiso 1 1 calc R . .
H9B H 0.5496 0.7731 0.9859 0.024 Uiso 1 1 calc R . .
C10 C 0.4356(6) 0.7329(4) 0.8144(2) 0.113(3) Uani 1 1 d . . .
H10A H 0.4551 0.6896 0.8312 0.136 Uiso 1 1 calc R . .
H10B H 0.3378 0.7401 0.8169 0.136 Uiso 1 1 calc R . .
C11 C 0.4526(5) 0.7350(3) 0.7440(3) 0.097(3) Uani 1 1 d . . .
H11A H 0.3826 0.7635 0.7193 0.116 Uiso 1 1 calc R . .
H11B H 0.4311 0.6929 0.7233 0.116 Uiso 1 1 calc R . .
C12 C 0.8897(3) 0.94120(14) 0.90914(17) 0.0208(6) Uani 1 1 d . . .
H12A H 0.9337 0.9628 0.9540 0.025 Uiso 1 1 calc R . .
H12B H 0.8192 0.9694 0.8842 0.025 Uiso 1 1 calc R . .
C13 C 0.9968(3) 0.92930(14) 0.85678(17) 0.0204(6) Uani 1 1 d . . .
H13A H 1.0251 0.9690 0.8357 0.024 Uiso 1 1 calc R . .
H13B H 1.0780 0.9089 0.8837 0.024 Uiso 1 1 calc R . .
C14 C 1.0075(3) 0.87730(15) 0.73817(17) 0.0216(6) Uani 1 1 d . . .
C15 C 1.0324(3) 0.92566(17) 0.68850(19) 0.0301(7) Uani 1 1 d . . .
H15 H 1.0032 0.9670 0.6958 0.036 Uiso 1 1 calc R . .
C16 C 1.1025(4) 0.9104(2) 0.62742(19) 0.0380(9) Uani 1 1 d . . .
H16 H 1.1214 0.9421 0.5939 0.046 Uiso 1 1 calc R . .
C17 C 1.1442(3) 0.8490(2) 0.61605(19) 0.0374(9) Uani 1 1 d . . .
H17 H 1.1904 0.8395 0.5749 0.045 Uiso 1 1 calc R . .
C18 C 1.1175(3) 0.80144(19) 0.66587(18) 0.0315(8) Uani 1 1 d . . .
H18 H 1.1450 0.7600 0.6575 0.038 Uiso 1 1 calc R . .
C19 C 1.0499(3) 0.81493(15) 0.72842(17) 0.0229(6) Uani 1 1 d . . .
C20 C 1.0270(3) 0.76411(16) 0.78478(17) 0.0259(7) Uani 1 1 d . . .
H20A H 1.0790 0.7266 0.7742 0.031 Uiso 1 1 calc R . .
H20B H 1.0631 0.7788 0.8350 0.031 Uiso 1 1 calc R . .
C21 C 0.8238(3) 0.71805(15) 0.71020(17) 0.0267(7) Uani 1 1 d . . .
H21A H 0.8785 0.6810 0.7010 0.032 Uiso 1 1 calc R . .
H21B H 0.8321 0.7486 0.6703 0.032 Uiso 1 1 calc R . .
C22 C 0.6738(4) 0.69900(15) 0.70872(19) 0.0302(7) Uani 1 1 d . . .
H22A H 0.6417 0.6792 0.6605 0.036 Uiso 1 1 calc R . .
H22B H 0.6662 0.6679 0.7482 0.036 Uiso 1 1 calc R . .
C23 C 0.7112(3) 0.90056(14) 0.97915(16) 0.0218(6) Uani 1 1 d . . .
H23A H 0.7542 0.9203 1.0254 0.026 Uiso 1 1 calc R . .
H23B H 0.6652 0.8622 0.9930 0.026 Uiso 1 1 calc R . .
C24 C 0.6037(3) 0.94526(14) 0.94035(17) 0.0226(6) Uani 1 1 d . . .
H24A H 0.5238 0.9468 0.9678 0.027 Uiso 1 1 calc R . .
H24B H 0.6418 0.9878 0.9390 0.027 Uiso 1 1 calc R . .
C25 C 0.4766(3) 0.96394(13) 0.81897(18) 0.0207(6) Uani 1 1 d . . .
C26 C 0.3561(3) 0.98805(15) 0.8420(2) 0.0290(7) Uani 1 1 d . . .
H26 H 0.3323 0.9779 0.8894 0.035 Uiso 1 1 calc R . .
C27 C 0.2712(3) 1.02750(15) 0.7937(2) 0.0322(8) Uani 1 1 d . . .
H27 H 0.1909 1.0442 0.8093 0.039 Uiso 1 1 calc R . .
C28 C 0.3052(3) 1.04206(15) 0.7230(2) 0.0329(8) Uani 1 1 d . . .
H28 H 0.2470 1.0675 0.6901 0.039 Uiso 1 1 calc R . .
C29 C 0.4270(3) 1.01832(15) 0.7014(2) 0.0302(7) Uani 1 1 d . . .
H29 H 0.4502 1.0285 0.6538 0.036 Uiso 1 1 calc R . .
C30 C 0.5156(3) 0.97959(14) 0.74890(19) 0.0242(6) Uani 1 1 d . . .
C31 C 0.6490(3) 0.95687(15) 0.72391(19) 0.0257(7) Uani 1 1 d . . .
H31A H 0.6596 0.9762 0.6756 0.031 Uiso 1 1 calc R . .
H31B H 0.7257 0.9710 0.7602 0.031 Uiso 1 1 calc R . .
C32 C 0.5340(4) 0.86149(18) 0.6676(2) 0.0368(9) Uani 1 1 d . . .
H32A H 0.5193 0.8856 0.6209 0.044 Uiso 1 1 calc R . .
H32B H 0.4522 0.8657 0.6931 0.044 Uiso 1 1 calc R . .
C33 C 0.5580(4) 0.79225(19) 0.6504(2) 0.0420(10) Uani 1 1 d . . .
H33A H 0.4770 0.7756 0.6192 0.050 Uiso 1 1 calc R . .
H33B H 0.6364 0.7888 0.6221 0.050 Uiso 1 1 calc R . .
H2OW H 0.117(6) 0.592(2) 0.642(3) 0.066(17) Uiso 1 1 d . . .
H1OW H 0.085(5) 0.595(2) 0.708(3) 0.054(15) Uiso 1 1 d . . .

loop_
_atom_site_aniso_label
_atom_site_aniso_U_11
_atom_site_aniso_U_22
_atom_site_aniso_U_33
_atom_site_aniso_U_23
_atom_site_aniso_U_13
_atom_site_aniso_U_12
Cd1 0.01400(10) 0.01445(10) 0.01233(10) -0.00141(7) 0.00206(7) -0.00119(7)
Cl1 0.0279(4) 0.0214(3) 0.0275(4) 0.0010(3) 0.0030(3) -0.0030(3)
Cl2 0.0166(3) 0.0236(3) 0.0262(4) 0.0056(3) 0.0082(3) 0.0025(3)
N1 0.0166(11) 0.0186(12) 0.0169(12) -0.0032(9) 0.0031(9) -0.0026(9)
N2 0.0201(13) 0.0451(17) 0.0281(15) -0.0222(13) 0.0080(11) -0.0086(12)
N3 0.0247(13) 0.0228(12) 0.0158(12) -0.0046(10) -0.0001(10) 0.0074(10)
N4 0.0164(12) 0.0496(17) 0.0147(12) 0.0083(11) 0.0001(9) -0.0074(11)
N5 0.0207(13) 0.0287(13) 0.0174(12) 0.0027(10) 0.0020(10) 0.0060(10)
O1 0.0192(10) 0.0222(10) 0.0147(10) 0.0007(8) 0.0004(7) -0.0041(8)
O2 0.0157(10) 0.0240(11) 0.0226(11) -0.0075(8) 0.0063(8) -0.0036(8)
O3 0.0215(10) 0.0177(10) 0.0210(10) -0.0019(8) 0.0052(8) 0.0018(8)
O4 0.130(3) 0.0347(17) 0.060(2) 0.0245(15) -0.009(2) -0.0093(19)
O5 0.0364(15) 0.0564(18) 0.0520(18) -0.0172(14) 0.0168(13) 0.0035(13)
O6 0.0341(13) 0.0330(12) 0.0298(13) -0.0074(10) 0.0080(10) -0.0085(10)
O7 0.0304(14) 0.0592(18) 0.0520(18) -0.0158(14) -0.0029(12) -0.0097(13)
O8 0.0154(11) 0.0467(15) 0.0365(14) 0.0062(11) 0.0046(9) 0.0026(10)
O9 0.0236(12) 0.0250(12) 0.0575(17) -0.0055(11) 0.0085(11) 0.0023(9)
O10 0.0340(14) 0.0613(17) 0.0240(12) 0.0101(12) 0.0096(10) 0.0170(12)
O11 0.0328(13) 0.0285(12) 0.0410(15) 0.0142(10) 0.0063(11) -0.0046(10)
OW 0.0385(15) 0.0456(16) 0.0285(14) -0.0027(12) 0.0115(12) -0.0072(12)
C1 0.0208(15) 0.0277(15) 0.0172(14) -0.0019(12) -0.0034(11) -0.0054(12)
C2 0.0220(15) 0.0285(16) 0.0154(14) 0.0008(12) -0.0031(11) -0.0027(12)
C3 0.0219(14) 0.0204(14) 0.0164(14) 0.0006(11) 0.0035(11) -0.0005(11)
C4 0.0234(16) 0.0278(16) 0.0259(16) 0.0008(13) 0.0031(12) 0.0040(12)
C5 0.039(2) 0.0235(16) 0.0363(19) 0.0006(14) 0.0041(15) 0.0066(14)
C6 0.044(2) 0.0202(16) 0.038(2) 0.0008(14) 0.0052(16) -0.0054(14)
C7 0.0267(16) 0.0269(16) 0.0302(17) -0.0004(13) 0.0047(13) -0.0060(13)
C8 0.0235(15) 0.0233(15) 0.0201(15) -0.0002(12) 0.0043(11) -0.0021(12)
C9 0.0171(14) 0.0233(14) 0.0189(14) 0.0021(11) 0.0045(11) -0.0029(11)
C10 0.065(3) 0.255(9) 0.019(2) -0.018(3) 0.006(2) -0.117(5)
C11 0.050(3) 0.153(6) 0.096(4) -0.099(4) 0.047(3) -0.074(3)
C12 0.0212(14) 0.0187(14) 0.0236(15) -0.0085(11) 0.0069(11) -0.0070(11)
C13 0.0171(14) 0.0208(14) 0.0237(15) -0.0039(11) 0.0038(11) -0.0056(11)
C14 0.0110(13) 0.0339(16) 0.0196(14) -0.0040(12) 0.0006(10) -0.0026(11)
C15 0.0263(17) 0.0377(19) 0.0263(17) -0.0013(14) 0.0033(13) -0.0073(14)
C16 0.0272(18) 0.066(3) 0.0201(16) 0.0029(16) 0.0009(13) -0.0168(17)
C17 0.0203(16) 0.074(3) 0.0187(16) -0.0107(17) 0.0041(12) -0.0007(17)
C18 0.0157(15) 0.055(2) 0.0228(16) -0.0098(15) -0.0004(12) 0.0091(14)
C19 0.0128(13) 0.0375(17) 0.0176(14) -0.0054(12) -0.0008(11) 0.0041(12)
C20 0.0212(15) 0.0348(17) 0.0204(15) -0.0051(13) -0.0018(12) 0.0138(13)
C21 0.0319(17) 0.0275(16) 0.0195(15) -0.0103(12) -0.0008(12) 0.0126(13)
C22 0.047(2) 0.0198(15) 0.0237(16) -0.0081(12) 0.0053(14) -0.0098(14)
C23 0.0252(15) 0.0244(15) 0.0170(14) -0.0053(11) 0.0069(11) -0.0056(12)
C24 0.0235(15) 0.0236(15) 0.0226(15) -0.0078(12) 0.0105(12) -0.0020(12)
C25 0.0174(14) 0.0132(13) 0.0315(16) -0.0019(11) 0.0030(12) -0.0011(10)
C26 0.0234(16) 0.0240(16) 0.042(2) -0.0049(14) 0.0117(14) -0.0025(12)
C27 0.0169(15) 0.0233(16) 0.056(2) -0.0073(15) 0.0044(14) 0.0007(12)
C28 0.0232(16) 0.0184(15) 0.054(2) -0.0007(15) -0.0059(15) 0.0033(12)
C29 0.0280(17) 0.0248(16) 0.0372(19) 0.0074(14) 0.0023(14) 0.0048(13)
C30 0.0203(15) 0.0180(14) 0.0348(18) 0.0015(12) 0.0060(12) 0.0022(11)
C31 0.0238(15) 0.0266(16) 0.0278(16) 0.0096(13) 0.0073(12) 0.0044(12)
C32 0.0329(19) 0.051(2) 0.0229(17) -0.0146(15) -0.0113(14) 0.0183(16)
C33 0.036(2) 0.057(2) 0.0282(18) -0.0241(17) -0.0144(15) 0.0199(18)

loop_
_atom_type_symbol
_atom_type_description
_atom_type_scat_dispersion_real
_atom_type_scat_dispersion_imag
_atom_type_scat_source
C C 0.0033 0.0016 'International Tables Vol C Tables 4.2.6.8 and 6.1.1.4'
H H 0.0000 0.0000 'International Tables Vol C Tables 4.2.6.8 and 6.1.1.4'
N N 0.0061 0.0033 'International Tables Vol C Tables 4.2.6.8 and 6.1.1.4'
Cl Cl 0.1484 0.1585 'International Tables Vol C Tables 4.2.6.8 and 6.1.1.4'
Cd Cd -0.8075 1.2024 'International Tables Vol C Tables 4.2.6.8 and 6.1.1.4'
O O 0.0106 0.0060 'International Tables Vol C Tables 4.2.6.8 and 6.1.1.4'

loop_
_geom_angle_atom_site_label_1
_geom_angle_atom_site_label_2
_geom_angle_atom_site_label_3
_geom_angle
_geom_angle_site_symmetry_1
_geom_angle_site_symmetry_3
_geom_angle_publ_flag
N5 Cd1 N3 103.52(9) . . ?
N5 Cd1 N4 113.43(9) . . ?
N3 Cd1 N4 116.92(10) . . ?
N5 Cd1 N1 110.65(9) . . ?
N3 Cd1 N1 110.20(8) . . ?
N4 Cd1 N1 102.26(8) . . ?
N5 Cd1 N2 71.65(10) . . ?
N3 Cd1 N2 73.29(9) . . ?
N4 Cd1 N2 72.52(9) . . ?
N1 Cd1 N2 174.75(8) . . ?
N5 Cd1 O1 173.35(8) . . ?
N3 Cd1 O1 72.17(7) . . ?
N4 Cd1 O1 73.21(7) . . ?
N1 Cd1 O1 67.11(7) . . ?
N2 Cd1 O1 111.15(9) . . ?
O4 Cl1 O6 109.85(18) . . ?
O4 Cl1 O5 110.7(2) . . ?
O6 Cl1 O5 109.54(16) . . ?
O4 Cl1 O7 110.3(2) . . ?
O6 Cl1 O7 109.21(16) . . ?
O5 Cl1 O7 107.23(18) . . ?
O11 Cl2 O10 110.00(17) . . ?
O11 Cl2 O8 109.57(15) . . ?
O10 Cl2 O8 109.65(15) . . ?
O11 Cl2 O9 109.56(15) . . ?
O10 Cl2 O9 108.31(15) . . ?
O8 Cl2 O9 109.72(15) . . ?
C12 N1 C23 109.1(2) . . ?
C12 N1 C1 107.9(2) . . ?
C23 N1 C1 109.6(2) . . ?
C12 N1 Cd1 112.56(17) . . ?
C23 N1 Cd1 108.01(16) . . ?
C1 N1 Cd1 109.66(17) . . ?
C11 N2 C22 112.3(4) . . ?
C11 N2 C33 109.0(4) . . ?
C22 N2 C33 111.1(3) . . ?
C11 N2 Cd1 107.9(2) . . ?
C22 N2 Cd1 106.79(19) . . ?
C33 N2 Cd1 109.7(2) . . ?
C21 N3 C20 110.1(2) . . ?
C21 N3 Cd1 110.36(17) . . ?
C20 N3 Cd1 121.24(18) . . ?
C10 N4 C9 107.5(3) . . ?
C10 N4 Cd1 110.2(2) . . ?
C9 N4 Cd1 123.89(18) . . ?
C32 N5 C31 111.1(2) . . ?
C32 N5 Cd1 110.9(2) . . ?
C31 N5 Cd1 121.10(19) . . ?
C3 O1 C2 113.5(2) . . ?
C3 O1 Cd1 125.29(16) . . ?
C2 O1 Cd1 116.25(16) . . ?
C14 O2 C13 116.1(2) . . ?
C25 O3 C24 114.4(2) . . ?
N1 C1 C2 114.2(2) . . ?
O1 C2 C1 107.4(2) . . ?
C4 C3 O1 119.6(3) . . ?
C4 C3 C8 122.8(3) . . ?
O1 C3 C8 117.6(3) . . ?
C3 C4 C5 118.4(3) . . ?
C6 C5 C4 120.3(3) . . ?
C5 C6 C7 120.5(3) . . ?
C6 C7 C8 120.7(3) . . ?
C7 C8 C3 117.2(3) . . ?
C7 C8 C9 121.4(3) . . ?
C3 C8 C9 121.2(3) . . ?
N4 C9 C8 115.2(2) . . ?
C11 C10 N4 122.6(4) . . ?
C10 C11 N2 121.5(4) . . ?
N1 C12 C13 114.0(2) . . ?
O2 C13 C12 106.3(2) . . ?
O2 C14 C15 121.1(3) . . ?
O2 C14 C19 116.8(3) . . ?
C15 C14 C19 122.1(3) . . ?
C14 C15 C16 118.1(3) . . ?
C17 C16 C15 120.9(4) . . ?
C16 C17 C18 120.0(3) . . ?
C17 C18 C19 120.8(3) . . ?
C14 C19 C18 118.0(3) . . ?
C14 C19 C20 121.0(3) . . ?
C18 C19 C20 121.0(3) . . ?
N3 C20 C19 113.5(2) . . ?
N3 C21 C22 110.9(3) . . ?
N2 C22 C21 111.8(3) . . ?
N1 C23 C24 114.2(2) . . ?
O3 C24 C23 108.4(2) . . ?
C26 C25 C30 121.2(3) . . ?
C26 C25 O3 121.5(3) . . ?
C30 C25 O3 117.3(3) . . ?
C25 C26 C27 119.5(3) . . ?
C28 C27 C26 120.4(3) . . ?
C27 C28 C29 119.2(3) . . ?
C28 C29 C30 121.8(3) . . ?
C25 C30 C29 117.8(3) . . ?
C25 C30 C31 122.4(3) . . ?
C29 C30 C31 119.7(3) . . ?
N5 C31 C30 113.3(3) . . ?
N5 C32 C33 108.9(3) . . ?
N2 C33 C32 111.9(3) . . ?

loop_
_geom_bond_atom_site_label_1
_geom_bond_atom_site_label_2
_geom_bond_distance
_geom_bond_site_symmetry_2
_geom_bond_publ_flag
Cd1 N5 2.382(2) . ?
Cd1 N3 2.400(2) . ?
Cd1 N4 2.422(3) . ?
Cd1 N1 2.465(2) . ?
Cd1 N2 2.518(3) . ?
Cd1 O1 2.6349(19) . ?
Cl1 O4 1.411(3) . ?
Cl1 O6 1.435(2) . ?
Cl1 O5 1.438(3) . ?
Cl1 O7 1.441(3) . ?
Cl2 O11 1.427(2) . ?
Cl2 O10 1.438(2) . ?
Cl2 O8 1.442(2) . ?
Cl2 O9 1.442(2) . ?
N1 C12 1.484(4) . ?
N1 C23 1.486(4) . ?
N1 C1 1.488(4) . ?
N2 C11 1.463(5) . ?
N2 C22 1.471(4) . ?
N2 C33 1.474(5) . ?
N3 C21 1.480(4) . ?
N3 C20 1.494(4) . ?
N4 C10 1.486(5) . ?
N4 C9 1.487(4) . ?
N5 C32 1.473(4) . ?
N5 C31 1.497(4) . ?
O1 C3 1.396(3) . ?
O1 C2 1.437(3) . ?
O2 C14 1.388(3) . ?
O2 C13 1.435(3) . ?
O3 C25 1.397(3) . ?
O3 C24 1.440(3) . ?
C1 C2 1.504(4) . ?
C3 C4 1.385(4) . ?
C3 C8 1.397(4) . ?
C4 C5 1.386(5) . ?
C5 C6 1.380(5) . ?
C6 C7 1.390(5) . ?
C7 C8 1.394(4) . ?
C8 C9 1.508(4) . ?
C10 C11 1.289(6) . ?
C12 C13 1.507(4) . ?
C14 C15 1.391(5) . ?
C14 C19 1.393(4) . ?
C15 C16 1.395(5) . ?
C16 C17 1.376(6) . ?
C17 C18 1.385(6) . ?
C18 C19 1.395(4) . ?
C19 C20 1.503(5) . ?
C21 C22 1.510(5) . ?
C23 C24 1.507(4) . ?
C25 C26 1.387(4) . ?
C25 C30 1.391(4) . ?
C26 C27 1.389(5) . ?
C27 C28 1.380(5) . ?
C28 C29 1.385(5) . ?
C29 C30 1.392(4) . ?
C30 C31 1.503(4) . ?
C32 C33 1.513(5) . ?

loop_
_geom_torsion_atom_site_label_1
_geom_torsion_atom_site_label_2
_geom_torsion_atom_site_label_3
_geom_torsion_atom_site_label_4
_geom_torsion
_geom_torsion_site_symmetry_1
_geom_torsion_site_symmetry_2
_geom_torsion_site_symmetry_3
_geom_torsion_site_symmetry_4
_geom_torsion_publ_flag
N5 Cd1 N1 C12 -25.2(2) . . . . ?
N3 Cd1 N1 C12 88.68(19) . . . . ?
N4 Cd1 N1 C12 -146.32(18) . . . . ?
N2 Cd1 N1 C12 -140.3(10) . . . . ?
O1 Cd1 N1 C12 148.1(2) . . . . ?
N5 Cd1 N1 C23 95.34(18) . . . . ?
N3 Cd1 N1 C23 -150.78(17) . . . . ?
N4 Cd1 N1 C23 -25.78(19) . . . . ?
N2 Cd1 N1 C23 -19.8(11) . . . . ?
O1 Cd1 N1 C23 -91.41(18) . . . . ?
N5 Cd1 N1 C1 -145.29(18) . . . . ?
N3 Cd1 N1 C1 -31.4(2) . . . . ?
N4 Cd1 N1 C1 93.59(19) . . . . ?
N2 Cd1 N1 C1 99.6(10) . . . . ?
O1 Cd1 N1 C1 27.97(17) . . . . ?
N5 Cd1 N2 C11 -114.1(4) . . . . ?
N3 Cd1 N2 C11 135.0(4) . . . . ?
N4 Cd1 N2 C11 8.8(4) . . . . ?
N1 Cd1 N2 C11 2.7(12) . . . . ?
O1 Cd1 N2 C11 72.3(4) . . . . ?
N5 Cd1 N2 C22 125.0(2) . . . . ?
N3 Cd1 N2 C22 14.1(2) . . . . ?
N4 Cd1 N2 C22 -112.1(2) . . . . ?
N1 Cd1 N2 C22 -118.2(9) . . . . ?
O1 Cd1 N2 C22 -48.6(2) . . . . ?
N5 Cd1 N2 C33 4.5(2) . . . . ?
N3 Cd1 N2 C33 -106.4(2) . . . . ?
N4 Cd1 N2 C33 127.5(2) . . . . ?
N1 Cd1 N2 C33 121.3(10) . . . . ?
O1 Cd1 N2 C33 -169.1(2) . . . . ?
N5 Cd1 N3 C21 -50.1(2) . . . . ?
N4 Cd1 N3 C21 75.4(2) . . . . ?
N1 Cd1 N3 C21 -168.5(2) . . . . ?
N2 Cd1 N3 C21 15.7(2) . . . . ?
O1 Cd1 N3 C21 135.1(2) . . . . ?
N5 Cd1 N3 C20 80.7(2) . . . . ?
N4 Cd1 N3 C20 -153.8(2) . . . . ?
N1 Cd1 N3 C20 -37.7(2) . . . . ?
N2 Cd1 N3 C20 146.4(2) . . . . ?
O1 Cd1 N3 C20 -94.1(2) . . . . ?
N5 Cd1 N4 C10 63.0(4) . . . . ?
N3 Cd1 N4 C10 -57.4(4) . . . . ?
N1 Cd1 N4 C10 -177.8(4) . . . . ?
N2 Cd1 N4 C10 2.7(4) . . . . ?
O1 Cd1 N4 C10 -116.6(4) . . . . ?
N5 Cd1 N4 C9 -167.7(2) . . . . ?
N3 Cd1 N4 C9 71.9(3) . . . . ?
N1 Cd1 N4 C9 -48.5(3) . . . . ?
N2 Cd1 N4 C9 132.1(3) . . . . ?
O1 Cd1 N4 C9 12.7(2) . . . . ?
N3 Cd1 N5 C32 92.1(2) . . . . ?
N4 Cd1 N5 C32 -35.6(2) . . . . ?
N1 Cd1 N5 C32 -149.84(19) . . . . ?
N2 Cd1 N5 C32 25.16(19) . . . . ?
O1 Cd1 N5 C32 141.1(6) . . . . ?
N3 Cd1 N5 C31 -135.0(2) . . . . ?
N4 Cd1 N5 C31 97.3(2) . . . . ?
N1 Cd1 N5 C31 -17.0(2) . . . . ?
N2 Cd1 N5 C31 158.0(2) . . . . ?
O1 Cd1 N5 C31 -86.1(7) . . . . ?
N5 Cd1 O1 C3 -136.8(6) . . . . ?
N3 Cd1 O1 C3 -86.5(2) . . . . ?
N4 Cd1 O1 C3 40.0(2) . . . . ?
N1 Cd1 O1 C3 151.6(2) . . . . ?
N2 Cd1 O1 C3 -23.1(2) . . . . ?
N5 Cd1 O1 C2 69.8(7) . . . . ?
N3 Cd1 O1 C2 120.2(2) . . . . ?
N4 Cd1 O1 C2 -113.4(2) . . . . ?
N1 Cd1 O1 C2 -1.79(18) . . . . ?
N2 Cd1 O1 C2 -176.45(18) . . . . ?
C12 N1 C1 C2 -179.3(2) . . . . ?
C23 N1 C1 C2 62.0(3) . . . . ?
Cd1 N1 C1 C2 -56.4(3) . . . . ?
C3 O1 C2 C1 179.4(2) . . . . ?
Cd1 O1 C2 C1 -24.1(3) . . . . ?
N1 C1 C2 O1 53.4(3) . . . . ?
C2 O1 C3 C4 -74.4(3) . . . . ?
Cd1 O1 C3 C4 131.6(2) . . . . ?
C2 O1 C3 C8 106.4(3) . . . . ?
Cd1 O1 C3 C8 -47.6(3) . . . . ?
O1 C3 C4 C5 -179.3(3) . . . . ?
C8 C3 C4 C5 -0.1(5) . . . . ?
C3 C4 C5 C6 1.3(5) . . . . ?
C4 C5 C6 C7 -0.9(5) . . . . ?
C5 C6 C7 C8 -0.6(5) . . . . ?
C6 C7 C8 C3 1.7(5) . . . . ?
C6 C7 C8 C9 -172.4(3) . . . . ?
C4 C3 C8 C7 -1.3(5) . . . . ?
O1 C3 C8 C7 177.9(3) . . . . ?
C4 C3 C8 C9 172.7(3) . . . . ?
O1 C3 C8 C9 -8.0(4) . . . . ?
C10 N4 C9 C8 70.4(4) . . . . ?
Cd1 N4 C9 C8 -60.1(3) . . . . ?
C7 C8 C9 N4 -120.1(3) . . . . ?
C3 C8 C9 N4 66.1(4) . . . . ?
C9 N4 C10 C11 -155.3(7) . . . . ?
Cd1 N4 C10 C11 -17.6(9) . . . . ?
N4 C10 C11 N2 29.5(12) . . . . ?
C22 N2 C11 C10 94.3(8) . . . . ?
C33 N2 C11 C10 -142.1(8) . . . . ?
Cd1 N2 C11 C10 -23.1(9) . . . . ?
C23 N1 C12 C13 -175.8(2) . . . . ?
C1 N1 C12 C13 65.2(3) . . . . ?
Cd1 N1 C12 C13 -55.9(3) . . . . ?
C14 O2 C13 C12 172.8(2) . . . . ?
N1 C12 C13 O2 49.3(3) . . . . ?
C13 O2 C14 C15 -67.6(3) . . . . ?
C13 O2 C14 C19 115.6(3) . . . . ?
O2 C14 C15 C16 -176.8(3) . . . . ?
C19 C14 C15 C16 -0.2(5) . . . . ?
C14 C15 C16 C17 0.9(5) . . . . ?
C15 C16 C17 C18 -0.4(5) . . . . ?
C16 C17 C18 C19 -0.7(5) . . . . ?
O2 C14 C19 C18 175.8(3) . . . . ?
C15 C14 C19 C18 -0.9(4) . . . . ?
O2 C14 C19 C20 -5.9(4) . . . . ?
C15 C14 C19 C20 177.4(3) . . . . ?
C17 C18 C19 C14 1.4(4) . . . . ?
C17 C18 C19 C20 -176.9(3) . . . . ?
C21 N3 C20 C19 63.8(3) . . . . ?
Cd1 N3 C20 C19 -67.1(3) . . . . ?
C14 C19 C20 N3 69.9(4) . . . . ?
C18 C19 C20 N3 -111.9(3) . . . . ?
C20 N3 C21 C22 179.3(3) . . . . ?
Cd1 N3 C21 C22 -44.3(3) . . . . ?
C11 N2 C22 C21 -160.7(3) . . . . ?
C33 N2 C22 C21 76.9(3) . . . . ?
Cd1 N2 C22 C21 -42.6(3) . . . . ?
N3 C21 C22 N2 61.0(3) . . . . ?
C12 N1 C23 C24 56.7(3) . . . . ?
C1 N1 C23 C24 174.6(2) . . . . ?
Cd1 N1 C23 C24 -65.9(3) . . . . ?
C25 O3 C24 C23 -172.2(2) . . . . ?
N1 C23 C24 O3 45.6(3) . . . . ?
C24 O3 C25 C26 -52.4(4) . . . . ?
C24 O3 C25 C30 128.3(3) . . . . ?
C30 C25 C26 C27 1.3(5) . . . . ?
O3 C25 C26 C27 -178.0(3) . . . . ?
C25 C26 C27 C28 0.8(5) . . . . ?
C26 C27 C28 C29 -1.8(5) . . . . ?
C27 C28 C29 C30 0.6(5) . . . . ?
C26 C25 C30 C29 -2.4(5) . . . . ?
O3 C25 C30 C29 176.9(3) . . . . ?
C26 C25 C30 C31 176.9(3) . . . . ?
O3 C25 C30 C31 -3.7(4) . . . . ?
C28 C29 C30 C25 1.5(5) . . . . ?
C28 C29 C30 C31 -177.9(3) . . . . ?
C32 N5 C31 C30 52.8(4) . . . . ?
Cd1 N5 C31 C30 -80.0(3) . . . . ?
C25 C30 C31 N5 63.7(4) . . . . ?
C29 C30 C31 N5 -117.0(3) . . . . ?
C31 N5 C32 C33 170.1(3) . . . . ?
Cd1 N5 C32 C33 -52.2(3) . . . . ?
C11 N2 C33 C32 84.6(4) . . . . ?
C22 N2 C33 C32 -151.1(3) . . . . ?
Cd1 N2 C33 C32 -33.3(3) . . . . ?
N5 C32 C33 N2 57.9(4) . . . . ?
